data_7039677
loop_
_publ_author_name
'Schwedtmann, Kai'
'Schoemaker, Robin'
'Hennersdorf, Felix'
'Bauz\'a, Antonio'
'Frontera, Antonio'
'Weiss, Robert'
'Weigand, Jan J.'

_publ_section_title
;
 Cationic 5-phosphonio-substituted N-heterocyclic carbenes.
;
_journal_issue 28
_journal_name_full 'Dalton transactions (Cambridge, England : 2003)'
_journal_page_first 11384
_journal_page_last 11396
_journal_paper_doi 10.1039/c6dt01871h
_journal_volume 45
_journal_year 2016
_chemical_formula_moiety 'C39 H44 Au Cl2 F N2 P, C F3 O3 S, C H2 Cl2'
_chemical_formula_sum 'C41 H46 Au Cl4 F4 N2 O3 P S'
_chemical_formula_weight 1092.59
_space_group_crystal_system monoclinic
_space_group_IT_number 14
_space_group_name_Hall '-P 2yn'
_space_group_name_H-M_alt 'P 1 21/n 1'
_symmetry_space_group_name_Hall '-P 2yn'
_symmetry_space_group_name_H-M 'P 1 21/n 1'
_atom_sites_solution_hydrogens geom
_atom_sites_solution_primary direct
_audit_creation_method
;
Olex2 1.2
(compiled 2015.09.30 svn.r3233 for OlexSys, GUI svn.r5103)
;
_audit_update_record
;
2016-06-02 deposited with the CCDC.
2016-06-03 downloaded from the CCDC.
;
_cell_angle_alpha 90
_cell_angle_beta 92.001(3)
_cell_angle_gamma 90
_cell_formula_units_Z 4
_cell_length_a 11.8603(6)
_cell_length_b 28.3452(14)
_cell_length_c 13.1731(6)
_cell_measurement_reflns_used 9905
_cell_measurement_temperature 100
_cell_measurement_theta_max 31.212
_cell_measurement_theta_min 2.352
_cell_volume 4425.9(4)
_computing_cell_refinement 'SAINT v8.34A (Bruker, 2013)'
_computing_data_collection 'SAINT v8.34A (Bruker, 2013)'
_computing_data_reduction 'SAINT v8.34A (Bruker, 2013)'
_computing_molecular_graphics 'Olex2 (Dolomanov et al., 2009)'
_computing_publication_material 'Olex2 (Dolomanov et al., 2009)'
_computing_structure_refinement 'ShelXL (Sheldrick, 2008)'
_computing_structure_solution 'ShelXT (Sheldrick, 2015)'
_diffrn_ambient_temperature 100
_diffrn_measured_fraction_theta_full 1.000
_diffrn_measured_fraction_theta_max 0.997
_diffrn_measurement_device_type 'Bruker APEX-II CCD'
_diffrn_measurement_method '\f and \w scans'
_diffrn_radiation_type MoK\a
_diffrn_radiation_wavelength 0.71073
_diffrn_reflns_av_R_equivalents 0.0506
_diffrn_reflns_av_unetI/netI 0.0387
_diffrn_reflns_Laue_measured_fraction_full 1.000
_diffrn_reflns_Laue_measured_fraction_max 0.997
_diffrn_reflns_limit_h_max 17
_diffrn_reflns_limit_h_min -16
_diffrn_reflns_limit_k_max 41
_diffrn_reflns_limit_k_min -41
_diffrn_reflns_limit_l_max 17
_diffrn_reflns_limit_l_min -19
_diffrn_reflns_number 70316
_diffrn_reflns_point_group_measured_fraction_full 1.000
_diffrn_reflns_point_group_measured_fraction_max 0.997
_diffrn_reflns_theta_full 26.000
_diffrn_reflns_theta_max 31.665
_diffrn_reflns_theta_min 2.111
_diffrn_standards_number 0
_exptl_absorpt_coefficient_mu 3.705
_exptl_absorpt_correction_T_max 0.7462
_exptl_absorpt_correction_T_min 0.6327
_exptl_absorpt_correction_type multi-scan
_exptl_absorpt_process_details
;
SADABS-2012/1 (Bruker,2012) was used for absorption correction.
wR2(int) was 0.0579 before and 0.0469 after correction.
The Ratio of minimum to maximum transmission is 0.8479.
The \l/2 correction factor is 0.0015.
;
_exptl_crystal_colour 'clear colourless'
_exptl_crystal_colour_lustre clear
_exptl_crystal_colour_primary colourless
_exptl_crystal_density_diffrn 1.640
_exptl_crystal_description block
_exptl_crystal_F_000 2176
_exptl_crystal_size_max 0.175
_exptl_crystal_size_mid 0.106
_exptl_crystal_size_min 0.055
_refine_diff_density_max 1.525
_refine_diff_density_min -1.763
_refine_diff_density_rms 0.109
_refine_ls_extinction_method none
_refine_ls_goodness_of_fit_ref 1.040
_refine_ls_hydrogen_treatment constr
_refine_ls_matrix_type full
_refine_ls_number_parameters 579
_refine_ls_number_reflns 14924
_refine_ls_number_restraints 79
_refine_ls_restrained_S_all 1.039
_refine_ls_R_factor_all 0.0482
_refine_ls_R_factor_gt 0.0323
_refine_ls_shift/su_max 0.005
_refine_ls_shift/su_mean 0.000
_refine_ls_structure_factor_coef Fsqd
_refine_ls_weighting_details 'w=1/[\s^2^(Fo^2^)+(0.0260P)^2^+4.3286P] where P=(Fo^2^+2Fc^2^)/3'
_refine_ls_weighting_scheme calc
_refine_ls_wR_factor_gt 0.0652
_refine_ls_wR_factor_ref 0.0697
_reflns_Friedel_coverage 0.000
_reflns_number_gt 11901
_reflns_number_total 14924
_reflns_threshold_expression 'I > 2\s(I)'
_cod_data_source_file c6dt01871h2.cif
_cod_data_source_block 21OTf
_cod_depositor_comments 'Adding full bibliography for 7039669--7039682.cif.'
_cod_database_code 7039677
_shelx_space_group_comment
;
The symmetry employed for this shelxl refinement is uniquely defined
by the following loop, which should always be used as a source of
symmetry information in preference to the above space-group names.
They are only intended as comments.
;
_shelx_estimated_absorpt_t_max 0.822
_shelx_estimated_absorpt_t_min 0.563
_olex2_refinement_description
;
1. Fixed Uiso
 At 1.2 times of:
  All C(H) groups, All C(H,H) groups
 At 1.5 times of:
  All C(H,H,H) groups
2. Restrained distances
 Cl3-C41 = Cl4-C41 = Cl8-C43 = Cl7-C43 = Cl5-C42 = Cl6-C42
 1.77 with sigma of 0.02
3. Uiso/Uaniso restraints and constraints
Cl3 \\sim Cl4 \\sim Cl5 \\sim Cl6 \\sim Cl7 \\sim Cl8 \\sim C41 \\sim C43 \\sim
C42: within 1.7A with sigma of 0.04 and sigma for terminal atoms of 0.08
4. Others
 1*[Sof(Cl3)+Sof(Cl4)+Sof(C41)+Sof(H41A)+Sof(H41B)]+1*[Sof(Cl5)+Sof(Cl6)+
 Sof(C42)+Sof(H42A)+Sof(H42B)]+1*[Sof(Cl7)+Sof(Cl8)+Sof(C43)+Sof(H43A)+
 Sof(H43B)]=1 with esd of 0.0001
 Sof(Cl3)=Sof(Cl4)=Sof(C41)=Sof(H41A)=Sof(H41B)=FVAR(1)
 Sof(Cl5)=Sof(Cl6)=Sof(C42)=Sof(H42A)=Sof(H42B)=FVAR(2)
 Sof(Cl7)=Sof(Cl8)=Sof(C43)=Sof(H43A)=Sof(H43B)=FVAR(3)
5.a Ternary CH refined with riding coordinates:
 C10(H10), C13(H13), C22(H22), C25(H25)
5.b Secondary CH2 refined with riding coordinates:
 C41(H41A,H41B), C43(H43A,H43B), C42(H42A,H42B)
5.c Aromatic/amide H refined with riding coordinates:
 C36(H36), C7(H7), C39(H39), C6(H6), C33(H33), C29(H29), C8(H8), C35(H35),
 C32(H32), C18(H18), C38(H38), C19(H19), C30(H30), C20(H20), C31(H31), C37(H37)
5.d Idealised Me refined as rotating group:
 C11(H11A,H11B,H11C), C12(H12A,H12B,H12C), C14(H14A,H14B,H14C), C15(H15A,H15B,
 H15C), C24(H24A,H24B,H24C), C23(H23A,H23B,H23C), C26(H26A,H26B,H26C), C27(H27A,
 H27B,H27C)
;
_shelx_shelxl_version_number 2014/7
_olex2_submission_original_sample_id jjw0319
_olex2_submission_special_instructions 'No special instructions were received'

loop_
_space_group_symop_operation_xyz
'x, y, z'
'-x+1/2, y+1/2, -z+1/2'
'-x, -y, -z'
'x-1/2, -y-1/2, z-1/2'

loop_
_atom_site_label
_atom_site_type_symbol
_atom_site_fract_x
_atom_site_fract_y
_atom_site_fract_z
_atom_site_U_iso_or_equiv
_atom_site_adp_type
_atom_site_occupancy
_atom_site_site_symmetry_order
_atom_site_calc_flag
_atom_site_refinement_flags_posn
_atom_site_refinement_flags_adp
_atom_site_refinement_flags_occupancy
_atom_site_disorder_assembly
_atom_site_disorder_group
Au1 Au 0.06192(2) 0.70682(2) 0.45053(2) 0.01949(3) Uani 1 1 d . . . . .
P1 P 0.45551(5) 0.60108(2) 0.32661(5) 0.01729(12) Uani 1 1 d . . . . .
Cl1 Cl 0.53879(5) 0.70758(3) 0.45477(5) 0.02709(14) Uani 1 1 d . . . . .
S1 S 0.59690(7) 0.45698(3) 0.27162(5) 0.02896(15) Uani 1 1 d . . . . .
Cl2 Cl -0.11660(6) 0.72661(3) 0.49061(7) 0.03618(17) Uani 1 1 d . . . . .
F1 F 0.38204(13) 0.55670(6) 0.33906(12) 0.0233(3) Uani 1 1 d . . . . .
F2 F 0.80593(19) 0.47721(9) 0.23049(18) 0.0558(6) Uani 1 1 d . . . . .
O2 O 0.6401(2) 0.42045(8) 0.33736(16) 0.0346(5) Uani 1 1 d . . . . .
O3 O 0.5893(2) 0.50307(9) 0.31677(18) 0.0404(6) Uani 1 1 d . . . . .
N2 N 0.31379(17) 0.71068(8) 0.45571(16) 0.0191(4) Uani 1 1 d . . . . .
N1 N 0.25378(17) 0.65021(8) 0.37026(15) 0.0168(4) Uani 1 1 d . . . . .
F3 F 0.7305(2) 0.42464(10) 0.13311(16) 0.0611(7) Uani 1 1 d . . . . .
O1 O 0.5013(2) 0.44425(10) 0.20748(17) 0.0443(6) Uani 1 1 d . . . . .
F4 F 0.6842(2) 0.49698(11) 0.11384(19) 0.0714(8) Uani 1 1 d . . . . .
C1 C 0.2179(2) 0.68843(9) 0.42099(18) 0.0175(5) Uani 1 1 d . . . . .
C5 C 0.1256(2) 0.58251(9) 0.3740(2) 0.0202(5) Uani 1 1 d . . . . .
C17 C 0.3123(2) 0.74884(10) 0.6212(2) 0.0229(5) Uani 1 1 d . . . . .
C4 C 0.1746(2) 0.61875(9) 0.31779(19) 0.0175(4) Uani 1 1 d . . . . .
C10 C 0.1631(2) 0.57108(10) 0.4824(2) 0.0225(5) Uani 1 1 d . . . . .
H10 H 0.2317 0.5892 0.4990 0.027 Uiso 1 1 calc R . . . .
C36 C 0.7752(2) 0.61027(11) 0.4326(3) 0.0320(7) Uani 1 1 d . . . . .
H36 H 0.8465 0.6158 0.4078 0.038 Uiso 1 1 calc R . . . .
C7 C 0.0096(2) 0.56528(10) 0.2242(2) 0.0255(6) Uani 1 1 d . . . . .
H7 H -0.0477 0.5477 0.1927 0.031 Uiso 1 1 calc R . . . .
C16 C 0.3156(2) 0.75357(9) 0.5158(2) 0.0200(5) Uani 1 1 d . . . . .
C39 C 0.5632(2) 0.59326(11) 0.5095(2) 0.0265(6) Uani 1 1 d . . . . .
H39 H 0.4922 0.5877 0.5348 0.032 Uiso 1 1 calc R . . . .
C6 C 0.0407(2) 0.55653(10) 0.3245(2) 0.0249(5) Uani 1 1 d . . . . .
H6 H 0.0041 0.5329 0.3596 0.030 Uiso 1 1 calc R . . . .
C9 C 0.1471(2) 0.62836(9) 0.21588(19) 0.0185(5) Uani 1 1 d . . . . .
C13 C 0.2011(2) 0.66793(10) 0.15733(19) 0.0207(5) Uani 1 1 d . . . . .
H13 H 0.2735 0.6755 0.1916 0.025 Uiso 1 1 calc R . . . .
C11 C 0.0731(3) 0.58505(11) 0.5575(2) 0.0288(6) Uani 1 1 d . . . . .
H11A H 0.0576 0.6182 0.5512 0.043 Uiso 1 1 calc GR . . . .
H11B H 0.1001 0.5782 0.6255 0.043 Uiso 1 1 calc GR . . . .
H11C H 0.0053 0.5675 0.5428 0.043 Uiso 1 1 calc GR . . . .
C2 C 0.3723(2) 0.64757(9) 0.37420(19) 0.0183(5) Uani 1 1 d . . . . .
C12 C 0.1913(3) 0.51833(10) 0.4933(2) 0.0285(6) Uani 1 1 d . . . . .
H12A H 0.1242 0.5000 0.4811 0.043 Uiso 1 1 calc GR . . . .
H12B H 0.2210 0.5122 0.5608 0.043 Uiso 1 1 calc GR . . . .
H12C H 0.2465 0.5098 0.4449 0.043 Uiso 1 1 calc GR . . . .
C33 C 0.5040(2) 0.65255(10) 0.1589(2) 0.0244(5) Uani 1 1 d . . . . .
H33 H 0.5053 0.6786 0.2018 0.029 Uiso 1 1 calc R . . . .
C29 C 0.4775(2) 0.56815(10) 0.1332(2) 0.0256(6) Uani 1 1 d . . . . .
H29 H 0.4615 0.5384 0.1586 0.031 Uiso 1 1 calc R . . . .
C21 C 0.3210(2) 0.79667(10) 0.4644(2) 0.0236(5) Uani 1 1 d . . . . .
C34 C 0.5771(2) 0.59834(9) 0.4052(2) 0.0201(5) Uani 1 1 d . . . . .
C8 C 0.0634(2) 0.60005(10) 0.1704(2) 0.0235(5) Uani 1 1 d . . . . .
H8 H 0.0432 0.6047 0.1023 0.028 Uiso 1 1 calc R . . . .
C3 C 0.4076(2) 0.68641(10) 0.42761(19) 0.0191(5) Uani 1 1 d . . . . .
C22 C 0.3094(2) 0.70138(11) 0.6742(2) 0.0265(6) Uani 1 1 d . . . . .
H22 H 0.3031 0.6769 0.6217 0.032 Uiso 1 1 calc R . . . .
C35 C 0.6829(2) 0.60598(10) 0.3658(2) 0.0247(5) Uani 1 1 d . . . . .
H35 H 0.6915 0.6082 0.2961 0.030 Uiso 1 1 calc R . . . .
C28 C 0.4792(2) 0.60772(9) 0.19670(19) 0.0202(5) Uani 1 1 d . . . . .
C32 C 0.5266(2) 0.65773(11) 0.0577(2) 0.0281(6) Uani 1 1 d . . . . .
H32 H 0.5434 0.6873 0.0318 0.034 Uiso 1 1 calc R . . . .
C18 C 0.3138(2) 0.79089(11) 0.6768(2) 0.0290(6) Uani 1 1 d . . . . .
H18 H 0.3113 0.7897 0.7472 0.035 Uiso 1 1 calc R . . . .
C14 C 0.1272(3) 0.71233(10) 0.1582(2) 0.0295(6) Uani 1 1 d . . . . .
H14A H 0.0573 0.7063 0.1215 0.044 Uiso 1 1 calc GR . . . .
H14B H 0.1659 0.7379 0.1266 0.044 Uiso 1 1 calc GR . . . .
H14C H 0.1121 0.7206 0.2271 0.044 Uiso 1 1 calc GR . . . .
C38 C 0.6576(3) 0.59671(12) 0.5747(2) 0.0335(7) Uani 1 1 d . . . . .
H38 H 0.6506 0.5925 0.6442 0.040 Uiso 1 1 calc R . . . .
C19 C 0.3188(2) 0.83415(11) 0.6289(3) 0.0319(7) Uani 1 1 d . . . . .
H19 H 0.3197 0.8616 0.6675 0.038 Uiso 1 1 calc R . . . .
C25 C 0.3241(3) 0.79969(11) 0.3497(2) 0.0305(6) Uani 1 1 d . . . . .
H25 H 0.3256 0.7675 0.3228 0.037 Uiso 1 1 calc R . . . .
C30 C 0.5000(3) 0.57419(11) 0.0319(2) 0.0304(6) Uani 1 1 d . . . . .
H30 H 0.4989 0.5483 -0.0114 0.037 Uiso 1 1 calc R . . . .
C20 C 0.3225(2) 0.83725(11) 0.5245(3) 0.0299(6) Uani 1 1 d . . . . .
H20 H 0.3261 0.8667 0.4938 0.036 Uiso 1 1 calc R . . . .
C31 C 0.5241(2) 0.61845(12) -0.0054(2) 0.0294(6) Uani 1 1 d . . . . .
H31 H 0.5388 0.6220 -0.0739 0.035 Uiso 1 1 calc R . . . .
C15 C 0.2244(3) 0.65390(12) 0.0478(2) 0.0291(6) Uani 1 1 d . . . . .
H15A H 0.2669 0.6251 0.0478 0.044 Uiso 1 1 calc GR . . . .
H15B H 0.2667 0.6784 0.0163 0.044 Uiso 1 1 calc GR . . . .
H15C H 0.1541 0.6494 0.0106 0.044 Uiso 1 1 calc GR . . . .
C37 C 0.7615(3) 0.60638(12) 0.5358(3) 0.0367(8) Uani 1 1 d . . . . .
H37 H 0.8236 0.6104 0.5801 0.044 Uiso 1 1 calc R . . . .
C24 C 0.4197(3) 0.69291(12) 0.7358(3) 0.0362(7) Uani 1 1 d . . . . .
H24A H 0.4821 0.6938 0.6913 0.054 Uiso 1 1 calc GR . . . .
H24B H 0.4170 0.6626 0.7683 0.054 Uiso 1 1 calc GR . . . .
H24C H 0.4292 0.7171 0.7865 0.054 Uiso 1 1 calc GR . . . .
C23 C 0.2071(3) 0.69717(15) 0.7400(3) 0.0458(9) Uani 1 1 d . . . . .
H23A H 0.2144 0.7189 0.7957 0.069 Uiso 1 1 calc GR . . . .
H23B H 0.2022 0.6656 0.7657 0.069 Uiso 1 1 calc GR . . . .
H23C H 0.1400 0.7044 0.7000 0.069 Uiso 1 1 calc GR . . . .
C26 C 0.2191(3) 0.82410(13) 0.3054(3) 0.0376(7) Uani 1 1 d . . . . .
H26A H 0.1531 0.8077 0.3267 0.056 Uiso 1 1 calc GR . . . .
H26B H 0.2208 0.8238 0.2326 0.056 Uiso 1 1 calc GR . . . .
H26C H 0.2172 0.8561 0.3290 0.056 Uiso 1 1 calc GR . . . .
C40 C 0.7099(3) 0.46398(14) 0.1829(3) 0.0407(8) Uani 1 1 d . . . . .
C27 C 0.4317(3) 0.82502(18) 0.3174(3) 0.0570(12) Uani 1 1 d . . . . .
H27A H 0.4307 0.8571 0.3408 0.085 Uiso 1 1 calc GR . . . .
H27B H 0.4350 0.8246 0.2447 0.085 Uiso 1 1 calc GR . . . .
H27C H 0.4967 0.8092 0.3466 0.085 Uiso 1 1 calc GR . . . .
Cl3 Cl 0.1140(2) 0.44453(7) 0.24171(17) 0.0373(5) Uani 0.398(2) 1 d D U P A 1
Cl4 Cl 0.2274(3) 0.48458(17) 0.0715(2) 0.0607(10) Uani 0.398(2) 1 d D U P A 1
Cl5 Cl 0.1944(5) 0.46026(16) 0.2249(3) 0.0726(16) Uani 0.358(2) 1 d D U P B 2
Cl6 Cl 0.0849(3) 0.47634(12) 0.0295(2) 0.0598(9) Uani 0.358(2) 1 d D U P B 2
Cl7 Cl 0.2707(4) 0.46380(15) 0.1451(3) 0.0488(11) Uani 0.243(2) 1 d D U P C 3
Cl8 Cl 0.0289(3) 0.45174(15) 0.0985(3) 0.0516(11) Uani 0.243(2) 1 d D U P C 3
C41 C 0.2233(7) 0.4814(3) 0.2018(8) 0.033(2) Uani 0.398(2) 1 d D U P A 1
H41A H 0.2127 0.5129 0.2290 0.039 Uiso 0.398(2) 1 calc R . P A 1
H41B H 0.2949 0.4695 0.2288 0.039 Uiso 0.398(2) 1 calc R . P A 1
C43 C 0.1553(11) 0.4781(7) 0.0614(14) 0.048(5) Uani 0.243(2) 1 d D U P C 3
H43A H 0.1458 0.5121 0.0596 0.058 Uiso 0.243(2) 1 calc R . P C 3
H43B H 0.1718 0.4677 -0.0066 0.058 Uiso 0.243(2) 1 calc R . P C 3
C42 C 0.1994(13) 0.4872(6) 0.1085(10) 0.061(4) Uani 0.358(2) 1 d D U P B 2
H42A H 0.2059 0.5210 0.1188 0.073 Uiso 0.358(2) 1 calc R . P B 2
H42B H 0.2668 0.4767 0.0754 0.073 Uiso 0.358(2) 1 calc R . P B 2

loop_
_atom_site_aniso_label
_atom_site_aniso_U_11
_atom_site_aniso_U_22
_atom_site_aniso_U_33
_atom_site_aniso_U_23
_atom_site_aniso_U_13
_atom_site_aniso_U_12
Au1 0.01504(4) 0.01591(4) 0.02765(5) -0.00115(4) 0.00277(3) 0.00158(4)
P1 0.0152(3) 0.0179(3) 0.0187(3) -0.0033(2) 0.0008(2) 0.0005(2)
Cl1 0.0158(3) 0.0254(3) 0.0399(4) -0.0130(3) -0.0016(2) -0.0013(2)
S1 0.0342(4) 0.0290(4) 0.0238(3) -0.0041(3) 0.0024(3) 0.0017(3)
Cl2 0.0199(3) 0.0276(4) 0.0618(5) -0.0025(3) 0.0120(3) 0.0043(3)
F1 0.0184(7) 0.0234(8) 0.0283(8) -0.0036(6) 0.0028(6) -0.0008(6)
F2 0.0413(12) 0.0652(16) 0.0612(14) 0.0133(12) 0.0086(11) -0.0080(11)
O2 0.0424(13) 0.0301(12) 0.0314(11) 0.0007(9) 0.0033(10) -0.0001(10)
O3 0.0477(14) 0.0318(12) 0.0414(13) -0.0113(10) -0.0040(11) 0.0093(11)
N2 0.0161(9) 0.0191(10) 0.0222(10) -0.0039(8) 0.0002(8) 0.0012(8)
N1 0.0142(9) 0.0177(10) 0.0184(9) -0.0008(8) -0.0002(7) 0.0006(8)
F3 0.0683(16) 0.0764(18) 0.0395(12) -0.0139(12) 0.0154(11) 0.0197(14)
O1 0.0455(14) 0.0567(17) 0.0302(11) -0.0110(11) -0.0048(10) -0.0035(12)
F4 0.0629(16) 0.088(2) 0.0645(15) 0.0446(15) 0.0197(13) 0.0215(15)
C1 0.0175(11) 0.0160(11) 0.0190(11) -0.0008(9) 0.0001(9) 0.0000(9)
C5 0.0169(11) 0.0194(12) 0.0241(12) -0.0001(10) -0.0006(9) 0.0005(9)
C17 0.0160(11) 0.0265(14) 0.0263(13) -0.0063(11) 0.0023(10) -0.0035(10)
C4 0.0147(10) 0.0158(11) 0.0217(11) -0.0030(9) -0.0009(9) -0.0004(9)
C10 0.0230(12) 0.0205(13) 0.0238(12) 0.0028(10) -0.0009(10) -0.0002(10)
C36 0.0174(12) 0.0277(15) 0.0505(19) -0.0072(13) -0.0030(12) 0.0036(11)
C7 0.0205(12) 0.0234(13) 0.0322(14) -0.0044(11) -0.0061(11) -0.0020(10)
C16 0.0144(10) 0.0195(12) 0.0261(12) -0.0069(10) 0.0019(9) 0.0003(9)
C39 0.0232(13) 0.0324(15) 0.0239(13) -0.0021(11) -0.0013(10) 0.0050(11)
C6 0.0221(12) 0.0203(13) 0.0319(14) 0.0039(11) -0.0020(11) -0.0028(10)
C9 0.0167(11) 0.0170(12) 0.0215(12) -0.0028(9) -0.0010(9) 0.0019(9)
C13 0.0182(11) 0.0234(13) 0.0203(12) 0.0008(10) -0.0019(9) 0.0022(10)
C11 0.0333(15) 0.0254(14) 0.0277(14) 0.0021(11) 0.0013(12) 0.0010(12)
C2 0.0145(10) 0.0210(12) 0.0196(11) -0.0023(9) 0.0013(9) 0.0005(9)
C12 0.0329(15) 0.0229(14) 0.0297(14) 0.0042(11) 0.0001(12) 0.0020(12)
C33 0.0208(12) 0.0247(14) 0.0277(13) -0.0026(11) 0.0016(10) -0.0008(10)
C29 0.0326(14) 0.0226(13) 0.0215(12) -0.0037(10) -0.0003(11) 0.0009(11)
C21 0.0178(11) 0.0202(13) 0.0330(14) -0.0036(11) 0.0020(10) 0.0027(10)
C34 0.0170(11) 0.0185(12) 0.0246(12) -0.0046(10) -0.0013(9) 0.0012(9)
C8 0.0217(12) 0.0237(13) 0.0249(13) -0.0004(10) -0.0031(10) 0.0013(10)
C3 0.0144(11) 0.0215(12) 0.0215(12) -0.0027(10) 0.0006(9) -0.0001(9)
C22 0.0252(13) 0.0316(16) 0.0228(12) -0.0029(11) 0.0035(10) -0.0094(12)
C35 0.0185(12) 0.0236(13) 0.0323(14) -0.0040(11) 0.0030(10) 0.0021(10)
C28 0.0187(11) 0.0215(12) 0.0204(12) -0.0026(9) 0.0013(9) -0.0003(10)
C32 0.0228(13) 0.0294(15) 0.0323(15) 0.0057(12) 0.0029(11) -0.0022(11)
C18 0.0224(12) 0.0343(16) 0.0304(14) -0.0136(13) 0.0040(11) -0.0029(12)
C14 0.0282(14) 0.0251(15) 0.0353(15) 0.0077(12) 0.0049(12) 0.0053(12)
C38 0.0363(16) 0.0351(17) 0.0284(14) -0.0072(13) -0.0097(12) 0.0120(14)
C19 0.0202(13) 0.0288(15) 0.0468(18) -0.0190(13) 0.0032(12) -0.0021(11)
C25 0.0332(15) 0.0249(15) 0.0336(15) 0.0046(12) 0.0050(12) 0.0058(12)
C30 0.0395(16) 0.0300(15) 0.0217(13) -0.0052(11) 0.0004(12) 0.0052(13)
C20 0.0204(13) 0.0202(13) 0.0493(18) -0.0052(12) 0.0034(12) -0.0008(11)
C31 0.0244(13) 0.0425(18) 0.0213(13) 0.0014(12) 0.0017(10) 0.0043(13)
C15 0.0279(14) 0.0372(17) 0.0223(13) -0.0006(12) 0.0019(11) -0.0009(12)
C37 0.0267(15) 0.0341(17) 0.0479(19) -0.0111(14) -0.0195(13) 0.0102(13)
C24 0.0307(16) 0.0337(17) 0.0434(18) 0.0011(14) -0.0090(13) -0.0040(13)
C23 0.0365(18) 0.057(2) 0.0449(19) 0.0125(17) 0.0129(15) -0.0062(17)
C26 0.0346(17) 0.0368(18) 0.0414(18) 0.0107(14) 0.0024(14) 0.0044(14)
C40 0.0432(19) 0.044(2) 0.0351(17) 0.0075(15) 0.0071(15) 0.0067(16)
C27 0.0357(19) 0.083(3) 0.053(2) 0.010(2) 0.0185(17) 0.001(2)
Cl3 0.0378(11) 0.0265(10) 0.0482(12) 0.0037(8) 0.0090(9) 0.0001(8)
Cl4 0.055(2) 0.092(3) 0.0356(15) 0.0114(16) 0.0085(13) 0.0010(18)
Cl5 0.111(4) 0.065(3) 0.0405(17) -0.0043(18) -0.015(2) 0.051(3)
Cl6 0.071(2) 0.071(2) 0.0365(14) -0.0099(13) -0.0120(13) -0.0047(17)
Cl7 0.046(2) 0.044(2) 0.056(2) 0.0052(18) -0.0066(18) 0.0002(18)
Cl8 0.040(2) 0.047(2) 0.067(3) -0.0114(19) -0.0018(18) 0.0081(17)
C41 0.025(4) 0.022(4) 0.050(6) 0.000(4) -0.012(4) 0.007(3)
C43 0.027(8) 0.059(11) 0.057(10) 0.040(8) -0.022(7) -0.015(7)
C42 0.049(9) 0.052(8) 0.082(12) -0.015(9) 0.019(9) -0.003(7)

loop_
_atom_type_symbol
_atom_type_description
_atom_type_scat_dispersion_real
_atom_type_scat_dispersion_imag
_atom_type_scat_source
C C 0.0033 0.0016 'International Tables Vol C Tables 4.2.6.8 and 6.1.1.4'
H H 0.0000 0.0000 'International Tables Vol C Tables 4.2.6.8 and 6.1.1.4'
Au Au -2.0133 8.8022 'International Tables Vol C Tables 4.2.6.8 and 6.1.1.4'
Cl Cl 0.1484 0.1585 'International Tables Vol C Tables 4.2.6.8 and 6.1.1.4'
F F 0.0171 0.0103 'International Tables Vol C Tables 4.2.6.8 and 6.1.1.4'
N N 0.0061 0.0033 'International Tables Vol C Tables 4.2.6.8 and 6.1.1.4'
O O 0.0106 0.0060 'International Tables Vol C Tables 4.2.6.8 and 6.1.1.4'
P P 0.1023 0.0942 'International Tables Vol C Tables 4.2.6.8 and 6.1.1.4'
S S 0.1246 0.1234 'International Tables Vol C Tables 4.2.6.8 and 6.1.1.4'

loop_
_geom_angle_atom_site_label_1
_geom_angle_atom_site_label_2
_geom_angle_atom_site_label_3
_geom_angle
C1 Au1 Cl2 177.74(8)
F1 P1 C2 104.17(10)
F1 P1 C34 111.00(11)
F1 P1 C28 107.56(11)
C34 P1 C2 106.35(12)
C34 P1 C28 115.21(13)
C28 P1 C2 112.03(12)
O2 S1 O3 115.62(14)
O2 S1 O1 115.61(16)
O2 S1 C40 102.17(15)
O3 S1 C40 102.99(17)
O1 S1 O3 114.29(16)
O1 S1 C40 103.53(16)
C1 N2 C16 124.5(2)
C1 N2 C3 110.6(2)
C3 N2 C16 124.9(2)
C1 N1 C4 121.2(2)
C1 N1 C2 110.9(2)
C2 N1 C4 127.8(2)
N2 C1 Au1 125.98(18)
N1 C1 Au1 128.61(18)
N1 C1 N2 105.2(2)
C4 C5 C10 122.7(2)
C6 C5 C4 116.5(2)
C6 C5 C10 120.8(2)
C16 C17 C22 123.0(2)
C16 C17 C18 116.0(3)
C18 C17 C22 121.0(3)
C5 C4 N1 118.1(2)
C9 C4 N1 117.6(2)
C9 C4 C5 124.2(2)
C5 C10 H10 108.2
C5 C10 C11 111.4(2)
C5 C10 C12 110.6(2)
C11 C10 H10 108.2
C11 C10 C12 110.2(2)
C12 C10 H10 108.2
C35 C36 H36 120.0
C37 C36 H36 120.0
C37 C36 C35 120.0(3)
C6 C7 H7 119.8
C6 C7 C8 120.4(3)
C8 C7 H7 119.8
C17 C16 N2 117.5(2)
C17 C16 C21 124.6(2)
C21 C16 N2 117.9(2)
C34 C39 H39 120.6
C38 C39 H39 120.6
C38 C39 C34 118.7(3)
C5 C6 H6 119.4
C7 C6 C5 121.1(3)
C7 C6 H6 119.4
C4 C9 C13 123.0(2)
C8 C9 C4 116.0(2)
C8 C9 C13 121.0(2)
C9 C13 H13 107.9
C9 C13 C14 110.6(2)
C9 C13 C15 112.4(2)
C14 C13 H13 107.9
C15 C13 H13 107.9
C15 C13 C14 110.0(2)
C10 C11 H11A 109.5
C10 C11 H11B 109.5
C10 C11 H11C 109.5
H11A C11 H11B 109.5
H11A C11 H11C 109.5
H11B C11 H11C 109.5
N1 C2 P1 126.44(19)
C3 C2 P1 128.09(19)
C3 C2 N1 105.3(2)
C10 C12 H12A 109.5
C10 C12 H12B 109.5
C10 C12 H12C 109.5
H12A C12 H12B 109.5
H12A C12 H12C 109.5
H12B C12 H12C 109.5
C28 C33 H33 120.3
C32 C33 H33 120.3
C32 C33 C28 119.5(3)
C28 C29 H29 120.7
C30 C29 H29 120.7
C30 C29 C28 118.6(3)
C16 C21 C25 122.4(2)
C20 C21 C16 116.4(3)
C20 C21 C25 121.2(3)
C39 C34 P1 117.7(2)
C35 C34 P1 120.6(2)
C35 C34 C39 121.4(3)
C7 C8 C9 121.6(3)
C7 C8 H8 119.2
C9 C8 H8 119.2
N2 C3 Cl1 120.9(2)
C2 C3 Cl1 131.1(2)
C2 C3 N2 107.9(2)
C17 C22 H22 107.7
C17 C22 C24 110.4(2)
C17 C22 C23 111.3(3)
C24 C22 H22 107.7
C23 C22 H22 107.7
C23 C22 C24 111.7(3)
C36 C35 C34 118.7(3)
C36 C35 H35 120.7
C34 C35 H35 120.7
C33 C28 P1 119.2(2)
C29 C28 P1 119.9(2)
C29 C28 C33 120.9(2)
C33 C32 H32 120.2
C33 C32 C31 119.6(3)
C31 C32 H32 120.2
C17 C18 H18 119.4
C19 C18 C17 121.1(3)
C19 C18 H18 119.4
C13 C14 H14A 109.5
C13 C14 H14B 109.5
C13 C14 H14C 109.5
H14A C14 H14B 109.5
H14A C14 H14C 109.5
H14B C14 H14C 109.5
C39 C38 H38 120.2
C37 C38 C39 119.7(3)
C37 C38 H38 120.2
C18 C19 H19 119.5
C20 C19 C18 121.0(3)
C20 C19 H19 119.5
C21 C25 H25 108.0
C21 C25 C26 111.1(2)
C21 C25 C27 110.6(3)
C26 C25 H25 108.0
C26 C25 C27 111.0(3)
C27 C25 H25 108.0
C29 C30 H30 119.8
C29 C30 C31 120.4(3)
C31 C30 H30 119.8
C21 C20 H20 119.6
C19 C20 C21 120.8(3)
C19 C20 H20 119.6
C32 C31 H31 119.5
C30 C31 C32 121.0(3)
C30 C31 H31 119.5
C13 C15 H15A 109.5
C13 C15 H15B 109.5
C13 C15 H15C 109.5
H15A C15 H15B 109.5
H15A C15 H15C 109.5
H15B C15 H15C 109.5
C36 C37 H37 119.3
C38 C37 C36 121.3(3)
C38 C37 H37 119.3
C22 C24 H24A 109.5
C22 C24 H24B 109.5
C22 C24 H24C 109.5
H24A C24 H24B 109.5
H24A C24 H24C 109.5
H24B C24 H24C 109.5
C22 C23 H23A 109.5
C22 C23 H23B 109.5
C22 C23 H23C 109.5
H23A C23 H23B 109.5
H23A C23 H23C 109.5
H23B C23 H23C 109.5
C25 C26 H26A 109.5
C25 C26 H26B 109.5
C25 C26 H26C 109.5
H26A C26 H26B 109.5
H26A C26 H26C 109.5
H26B C26 H26C 109.5
F2 C40 S1 111.4(2)
F3 C40 S1 112.3(3)
F3 C40 F2 107.6(3)
F3 C40 F4 107.2(3)
F4 C40 S1 111.0(3)
F4 C40 F2 107.1(3)
C25 C27 H27A 109.5
C25 C27 H27B 109.5
C25 C27 H27C 109.5
H27A C27 H27B 109.5
H27A C27 H27C 109.5
H27B C27 H27C 109.5
Cl3 C41 H41A 109.2
Cl3 C41 H41B 109.2
Cl4 C41 Cl3 112.0(5)
Cl4 C41 H41A 109.2
Cl4 C41 H41B 109.2
H41A C41 H41B 107.9
Cl7 C43 H43A 109.2
Cl7 C43 H43B 109.2
Cl8 C43 Cl7 112.1(7)
Cl8 C43 H43A 109.2
Cl8 C43 H43B 109.2
H43A C43 H43B 107.9
Cl5 C42 H42A 108.7
Cl5 C42 H42B 108.7
Cl6 C42 Cl5 114.3(9)
Cl6 C42 H42A 108.7
Cl6 C42 H42B 108.7
H42A C42 H42B 107.6

loop_
_geom_bond_atom_site_label_1
_geom_bond_atom_site_label_2
_geom_bond_distance
Au1 Cl2 2.2703(7)
Au1 C1 1.973(2)
P1 F1 1.5422(17)
P1 C2 1.774(3)
P1 C34 1.748(3)
P1 C28 1.754(3)
Cl1 C3 1.694(3)
S1 O2 1.433(2)
S1 O3 1.440(2)
S1 O1 1.436(2)
S1 C40 1.820(3)
F2 C40 1.334(4)
N2 C1 1.366(3)
N2 C16 1.451(3)
N2 C3 1.370(3)
N1 C1 1.350(3)
N1 C4 1.452(3)
N1 C2 1.407(3)
F3 C40 1.321(4)
F4 C40 1.333(4)
C5 C4 1.404(4)
C5 C10 1.517(4)
C5 C6 1.391(4)
C17 C16 1.397(4)
C17 C22 1.516(4)
C17 C18 1.399(4)
C4 C9 1.397(3)
C10 H10 0.9800
C10 C11 1.532(4)
C10 C12 1.538(4)
C36 H36 0.9300
C36 C35 1.385(4)
C36 C37 1.380(5)
C7 H7 0.9300
C7 C6 1.382(4)
C7 C8 1.382(4)
C16 C21 1.399(4)
C39 H39 0.9300
C39 C34 1.396(4)
C39 C38 1.390(4)
C6 H6 0.9300
C9 C13 1.516(4)
C9 C8 1.395(4)
C13 H13 0.9800
C13 C14 1.534(4)
C13 C15 1.531(4)
C11 H11A 0.9600
C11 H11B 0.9600
C11 H11C 0.9600
C2 C3 1.365(4)
C12 H12A 0.9600
C12 H12B 0.9600
C12 H12C 0.9600
C33 H33 0.9300
C33 C28 1.400(4)
C33 C32 1.377(4)
C29 H29 0.9300
C29 C28 1.399(4)
C29 C30 1.380(4)
C21 C25 1.515(4)
C21 C20 1.396(4)
C34 C35 1.392(4)
C8 H8 0.9300
C22 H22 0.9800
C22 C24 1.535(4)
C22 C23 1.520(4)
C35 H35 0.9300
C32 H32 0.9300
C32 C31 1.390(4)
C18 H18 0.9300
C18 C19 1.381(5)
C14 H14A 0.9600
C14 H14B 0.9600
C14 H14C 0.9600
C38 H38 0.9300
C38 C37 1.378(5)
C19 H19 0.9300
C19 C20 1.380(5)
C25 H25 0.9800
C25 C26 1.523(4)
C25 C27 1.537(5)
C30 H30 0.9300
C30 C31 1.381(4)
C20 H20 0.9300
C31 H31 0.9300
C15 H15A 0.9600
C15 H15B 0.9600
C15 H15C 0.9600
C37 H37 0.9300
C24 H24A 0.9600
C24 H24B 0.9600
C24 H24C 0.9600
C23 H23A 0.9600
C23 H23B 0.9600
C23 H23C 0.9600
C26 H26A 0.9600
C26 H26B 0.9600
C26 H26C 0.9600
C27 H27A 0.9600
C27 H27B 0.9600
C27 H27C 0.9600
Cl3 C41 1.761(9)
Cl4 C41 1.721(10)
Cl5 C42 1.716(14)
Cl6 C42 1.710(14)
Cl7 C43 1.774(12)
Cl8 C43 1.761(12)
C41 H41A 0.9700
C41 H41B 0.9700
C43 H43A 0.9700
C43 H43B 0.9700
C42 H42A 0.9700
C42 H42B 0.9700

loop_
_geom_torsion_atom_site_label_1
_geom_torsion_atom_site_label_2
_geom_torsion_atom_site_label_3
_geom_torsion_atom_site_label_4
_geom_torsion
P1 C2 C3 Cl1 8.4(4)
P1 C2 C3 N2 -175.11(19)
P1 C34 C35 C36 170.8(2)
F1 P1 C2 N1 -31.4(2)
F1 P1 C2 C3 143.9(2)
F1 P1 C34 C39 -57.7(2)
F1 P1 C34 C35 128.9(2)
F1 P1 C28 C33 155.6(2)
F1 P1 C28 C29 -27.0(2)
O2 S1 C40 F2 -61.2(3)
O2 S1 C40 F3 59.6(3)
O2 S1 C40 F4 179.5(3)
O3 S1 C40 F2 59.1(3)
O3 S1 C40 F3 179.8(2)
O3 S1 C40 F4 -60.2(3)
N2 C16 C21 C25 0.4(4)
N2 C16 C21 C20 179.9(2)
N1 C4 C9 C13 3.7(4)
N1 C4 C9 C8 -174.5(2)
N1 C2 C3 Cl1 -175.5(2)
N1 C2 C3 N2 1.0(3)
O1 S1 C40 F2 178.4(3)
O1 S1 C40 F3 -60.9(3)
O1 S1 C40 F4 59.1(3)
C1 N2 C16 C17 88.1(3)
C1 N2 C16 C21 -92.2(3)
C1 N2 C3 Cl1 176.56(19)
C1 N2 C3 C2 -0.3(3)
C1 N1 C4 C5 -85.3(3)
C1 N1 C4 C9 90.9(3)
C1 N1 C2 P1 174.85(19)
C1 N1 C2 C3 -1.3(3)
C5 C4 C9 C13 179.7(2)
C5 C4 C9 C8 1.5(4)
C17 C16 C21 C25 -179.9(3)
C17 C16 C21 C20 -0.4(4)
C17 C18 C19 C20 0.0(4)
C4 N1 C1 Au1 7.7(3)
C4 N1 C1 N2 -177.0(2)
C4 N1 C2 P1 -7.2(4)
C4 N1 C2 C3 176.6(2)
C4 C5 C10 C11 109.7(3)
C4 C5 C10 C12 -127.4(3)
C4 C5 C6 C7 2.1(4)
C4 C9 C13 C14 -95.5(3)
C4 C9 C13 C15 141.1(2)
C4 C9 C8 C7 1.3(4)
C10 C5 C4 N1 -8.2(4)
C10 C5 C4 C9 175.9(2)
C10 C5 C6 C7 -176.9(3)
C16 N2 C1 Au1 -3.8(4)
C16 N2 C1 N1 -179.3(2)
C16 N2 C3 Cl1 -4.6(4)
C16 N2 C3 C2 178.5(2)
C16 C17 C22 C24 112.3(3)
C16 C17 C22 C23 -123.1(3)
C16 C17 C18 C19 -0.4(4)
C16 C21 C25 C26 115.4(3)
C16 C21 C25 C27 -120.9(3)
C16 C21 C20 C19 0.0(4)
C39 C34 C35 C36 -2.3(4)
C39 C38 C37 C36 -3.5(5)
C6 C5 C4 N1 172.8(2)
C6 C5 C4 C9 -3.2(4)
C6 C5 C10 C11 -71.3(3)
C6 C5 C10 C12 51.6(3)
C6 C7 C8 C9 -2.3(4)
C13 C9 C8 C7 -176.9(2)
C2 P1 C34 C39 55.0(3)
C2 P1 C34 C35 -118.4(2)
C2 P1 C28 C33 41.7(3)
C2 P1 C28 C29 -140.9(2)
C2 N1 C1 Au1 -174.23(18)
C2 N1 C1 N2 1.1(3)
C2 N1 C4 C5 96.9(3)
C2 N1 C4 C9 -86.8(3)
C33 C32 C31 C30 -0.4(4)
C29 C30 C31 C32 0.2(5)
C34 P1 C2 N1 -148.7(2)
C34 P1 C2 C3 26.6(3)
C34 P1 C28 C33 -80.1(2)
C34 P1 C28 C29 97.4(2)
C34 C39 C38 C37 1.9(5)
C8 C7 C6 C5 0.5(4)
C8 C9 C13 C14 82.6(3)
C8 C9 C13 C15 -40.8(3)
C3 N2 C1 Au1 175.02(18)
C3 N2 C1 N1 -0.5(3)
C3 N2 C16 C17 -90.6(3)
C3 N2 C16 C21 89.1(3)
C22 C17 C16 N2 1.2(4)
C22 C17 C16 C21 -178.5(2)
C22 C17 C18 C19 178.7(3)
C35 C36 C37 C38 2.1(5)
C28 P1 C2 N1 84.6(2)
C28 P1 C2 C3 -100.1(3)
C28 P1 C34 C39 179.7(2)
C28 P1 C34 C35 6.3(3)
C28 C33 C32 C31 0.2(4)
C28 C29 C30 C31 0.3(5)
C32 C33 C28 P1 177.7(2)
C32 C33 C28 C29 0.3(4)
C18 C17 C16 N2 -179.8(2)
C18 C17 C16 C21 0.6(4)
C18 C17 C22 C24 -66.7(3)
C18 C17 C22 C23 58.0(4)
C18 C19 C20 C21 0.2(4)
C38 C39 C34 P1 -172.3(2)
C38 C39 C34 C35 1.0(4)
C25 C21 C20 C19 179.5(3)
C30 C29 C28 P1 -177.9(2)
C30 C29 C28 C33 -0.5(4)
C20 C21 C25 C26 -64.0(4)
C20 C21 C25 C27 59.6(4)
C37 C36 C35 C34 0.8(4)
